data_4028457
loop_
_publ_author_name
'Joshua C. Worch'
'Danielle N. Chirdon'
'Andrew B. Maurer'
'Yunyan Qiu'
'Steven J. Geib'
'Stefan Bernhard'
'Kevin J. T. Noonan'

_publ_section_title
;
 Synthetic Tuning of Electronic and Photophysical Properties of
 2-Aryl-1,3-Benzothiaphospholes
;
_journal_name_full 'Journal of Organic Chemistry'
_journal_page_first 7462
_journal_page_last 7469
_journal_paper_doi 10.1021/jo400947u
_journal_volume 78
_journal_year 2013
_chemical_absolute_configuration ad
_chemical_formula_sum 'C13 H9 P S'
_chemical_formula_weight 228.23
_chemical_name_systematic
;
 ?
;
_space_group_crystal_system orthorhombic
_space_group_IT_number 19
_space_group_name_Hall 'P 2ac 2ab'
_space_group_name_H-M_alt 'P 21 21 21'
_symmetry_space_group_name_Hall 'P 2ac 2ab'
_symmetry_space_group_name_H-M 'P 21 21 21'
_atom_sites_solution_hydrogens geom
_audit_creation_method SHELXL-2012
_cell_angle_alpha 90
_cell_angle_beta 90
_cell_angle_gamma 90
_cell_formula_units_Z 4
_cell_length_a 5.9362(3)
_cell_length_b 7.6173(3)
_cell_length_c 23.4584(12)
_cell_measurement_temperature 150(2)
_cell_volume 1060.74(9)
_computing_structure_refinement 'SHELXL-2012 (Sheldrick, 2012)'
_diffrn_ambient_temperature 150(2)
_diffrn_measured_fraction_theta_full 0.988
_diffrn_measured_fraction_theta_max 0.985
_diffrn_radiation_type CuK\a
_diffrn_radiation_wavelength 1.54178
_diffrn_reflns_av_R_equivalents 0.0616
_diffrn_reflns_av_unetI/netI 0.0487
_diffrn_reflns_Laue_measured_fraction_full 0.988
_diffrn_reflns_Laue_measured_fraction_max 0.985
_diffrn_reflns_limit_h_max 6
_diffrn_reflns_limit_h_min -7
_diffrn_reflns_limit_k_max 7
_diffrn_reflns_limit_k_min -8
_diffrn_reflns_limit_l_max 26
_diffrn_reflns_limit_l_min -28
_diffrn_reflns_number 9823
_diffrn_reflns_point_group_measured_fraction_full 0.991
_diffrn_reflns_point_group_measured_fraction_max 0.988
_diffrn_reflns_theta_full 67.679
_diffrn_reflns_theta_max 68.319
_diffrn_reflns_theta_min 3.768
_exptl_absorpt_coefficient_mu 3.780
_exptl_absorpt_correction_T_max .927
_exptl_absorpt_correction_T_min .830
_exptl_absorpt_correction_type multi-scan
_exptl_absorpt_process_details 'Bruker Sadabs'
_exptl_crystal_colour yellow
_exptl_crystal_density_diffrn 1.429
_exptl_crystal_description blade
_exptl_crystal_F_000 472
_exptl_crystal_size_max .15
_exptl_crystal_size_mid .04
_exptl_crystal_size_min .01
_refine_diff_density_max 0.312
_refine_diff_density_min -0.473
_refine_diff_density_rms 0.100
_refine_ls_abs_structure_details
;
 Refined as an inversion twin.
;
_refine_ls_abs_structure_Flack 0.08(9)
_refine_ls_extinction_method none
_refine_ls_goodness_of_fit_ref 2.185
_refine_ls_hydrogen_treatment constr
_refine_ls_matrix_type full
_refine_ls_number_parameters 160
_refine_ls_number_reflns 1917
_refine_ls_number_restraints 0
_refine_ls_restrained_S_all 2.185
_refine_ls_R_factor_all 0.0768
_refine_ls_R_factor_gt 0.0721
_refine_ls_shift/su_max 0.003
_refine_ls_shift/su_mean 0.000
_refine_ls_structure_factor_coef Fsqd
_refine_ls_weighting_details
;
 w=1/[\s^2^(Fo^2^)+(0.0680P)^2^]
 where P=(Fo^2^+2Fc^2^)/3
;
_refine_ls_weighting_scheme calc
_refine_ls_wR_factor_gt 0.2075
_refine_ls_wR_factor_ref 0.2114
_reflns_Friedel_coverage 0.666
_reflns_Friedel_fraction_full 0.995
_reflns_Friedel_fraction_max 0.991
_reflns_number_gt 1797
_reflns_number_total 1917
_reflns_threshold_expression 'I > 2\s(I)'
_cod_data_source_file jo400947u_si_003.cif
_cod_data_source_block noonan1d_a
_cod_database_code 4028457
_shelx_space_group_comment
;
The symmetry employed for this shelxl refinement is uniquely defined
by the following loop, which should always be used as a source of
symmetry information in preference to the above space-group names.
They are only intended as comments.
;
_shelxl_version_number 2012-9

loop_
_space_group_symop_operation_xyz
'x, y, z'
'-x+1/2, -y, z+1/2'
'-x, y+1/2, -z+1/2'
'x+1/2, -y+1/2, -z'

loop_
_atom_site_label
_atom_site_type_symbol
_atom_site_fract_x
_atom_site_fract_y
_atom_site_fract_z
_atom_site_U_iso_or_equiv
_atom_site_adp_type
_atom_site_occupancy
_atom_site_site_symmetry_order
_atom_site_calc_flag
_atom_site_refinement_flags_posn
_atom_site_refinement_flags_adp
_atom_site_refinement_flags_occupancy
_atom_site_disorder_assembly
_atom_site_disorder_group
S1 S 0.0205(4) 0.4388(3) 0.75029(16) 0.0322(8) Uani 0.760(8) 1 d . . P C .
P1 P 0.4424(4) 0.2623(3) 0.78121(15) 0.0289(8) Uani 0.760(8) 1 d . . P C .
C1 C 0.2818(15) 0.3507(11) 0.7298(4) 0.0279(19) Uani 0.760(8) 1 d . . P C .
C2 C 0.2501(15) 0.3086(10) 0.8380(4) 0.049(2) Uani 1 1 d . . . . .
C3 C 0.0666(17) 0.3888(10) 0.8244(3) 0.050(2) Uani 1 1 d . . . . .
C4 C -0.0978(15) 0.4365(10) 0.8651(4) 0.049(2) Uani 1 1 d . . . . .
H4A H -0.2319 0.4958 0.8542 0.059 Uiso 1 1 calc R U . . .
C5 C -0.0573(16) 0.3951(11) 0.9194(4) 0.056(2) Uani 1 1 d . . . . .
H5A H -0.1640 0.4275 0.9477 0.067 Uiso 1 1 calc R U . . .
C6 C 0.1388(19) 0.3047(13) 0.9359(4) 0.065(3) Uani 1 1 d . . . . .
H6A H 0.1619 0.2721 0.9746 0.078 Uiso 1 1 calc R U . . .
C7 C 0.3001(15) 0.2635(11) 0.8940(5) 0.058(2) Uani 1 1 d . . . . .
H7A H 0.4378 0.2072 0.9036 0.070 Uiso 1 1 calc R U . . .
C8 C 0.3444(16) 0.3462(10) 0.6691(3) 0.049(2) Uani 1 1 d . . . . .
C9 C 0.2052(13) 0.4208(10) 0.6257(4) 0.050(2) Uani 1 1 d . . . . .
H9A H 0.0700 0.4801 0.6356 0.060 Uiso 1 1 calc R U . A 2
C10 C 0.2676(16) 0.4062(10) 0.5700(4) 0.050(2) Uani 1 1 d . . . . .
H10A H 0.1721 0.4508 0.5409 0.061 Uiso 1 1 calc R U . . .
C11 C 0.4652(19) 0.3284(11) 0.5559(4) 0.061(3) Uani 1 1 d . . . . .
H11A H 0.5082 0.3235 0.5170 0.074 Uiso 1 1 calc R U . . .
C12 C 0.5972(15) 0.2606(12) 0.5940(4) 0.053(2) Uani 1 1 d . . . . .
H12A H 0.7329 0.2044 0.5827 0.064 Uiso 1 1 calc R U . . .
C13 C 0.5393(14) 0.2703(11) 0.6520(4) 0.053(2) Uani 1 1 d . . . . .
H13A H 0.6388 0.2228 0.6798 0.064 Uiso 1 1 calc R U . B 2
S' S 0.0507(12) 0.4374(10) 0.7148(5) 0.031(2) Uani 0.240(8) 1 d . . P C 2
P' P 0.4829(12) 0.2699(9) 0.7455(4) 0.029(3) Uani 0.240(8) 1 d . . P C 2
C1' C 0.237(6) 0.343(5) 0.7655(15) 0.041(8) Uiso 0.240(8) 1 d . . P C 2

loop_
_atom_site_aniso_label
_atom_site_aniso_U_11
_atom_site_aniso_U_22
_atom_site_aniso_U_33
_atom_site_aniso_U_23
_atom_site_aniso_U_13
_atom_site_aniso_U_12
S1 0.0286(12) 0.0291(11) 0.039(2) 0.0039(10) -0.0017(11) 0.0049(9)
P1 0.0239(12) 0.0269(12) 0.036(2) 0.0014(9) -0.0044(10) 0.0022(8)
C1 0.028(5) 0.020(4) 0.036(5) 0.001(3) -0.001(4) 0.000(3)
C2 0.047(5) 0.035(4) 0.063(5) -0.012(4) 0.013(4) -0.020(3)
C3 0.069(6) 0.034(4) 0.046(4) 0.004(3) -0.003(4) -0.027(4)
C4 0.044(5) 0.030(4) 0.073(6) -0.003(4) -0.016(4) -0.002(4)
C5 0.045(5) 0.049(5) 0.073(6) -0.024(4) 0.022(5) -0.011(4)
C6 0.102(9) 0.058(6) 0.035(4) 0.008(4) -0.016(5) -0.027(5)
C7 0.042(5) 0.029(4) 0.103(7) 0.006(5) -0.021(5) 0.005(4)
C8 0.078(7) 0.031(4) 0.040(4) -0.007(3) 0.014(4) -0.036(4)
C9 0.028(4) 0.026(4) 0.095(7) -0.008(4) 0.007(4) -0.005(3)
C10 0.068(6) 0.037(4) 0.046(4) 0.006(3) -0.019(4) -0.012(4)
C11 0.086(8) 0.041(5) 0.057(5) -0.006(4) 0.022(5) -0.018(5)
C12 0.042(5) 0.046(5) 0.072(6) -0.013(4) 0.005(4) -0.009(4)
C13 0.039(5) 0.044(5) 0.078(6) 0.009(4) -0.028(4) -0.002(4)
S' 0.028(4) 0.034(4) 0.031(6) 0.003(3) 0.005(3) 0.005(3)
P' 0.027(4) 0.032(4) 0.029(5) 0.010(3) -0.004(3) -0.004(3)

loop_
_atom_type_symbol
_atom_type_description
_atom_type_scat_dispersion_real
_atom_type_scat_dispersion_imag
_atom_type_scat_source
C C 0.0181 0.0091 'International Tables Vol C Tables 4.2.6.8 and 6.1.1.4'
H H 0.0000 0.0000 'International Tables Vol C Tables 4.2.6.8 and 6.1.1.4'
P P 0.2955 0.4335 'International Tables Vol C Tables 4.2.6.8 and 6.1.1.4'
S S 0.3331 0.5567 'International Tables Vol C Tables 4.2.6.8 and 6.1.1.4'

loop_
_geom_angle_atom_site_label_1
_geom_angle_atom_site_label_2
_geom_angle_atom_site_label_3
_geom_angle
C1 S1 C3 92.8(5)
C1 P1 C2 95.3(5)
C8 C1 P1 122.8(7)
C8 C1 S1 119.7(7)
P1 C1 S1 117.3(6)
C3 C2 C7 122.1(8)
C3 C2 P1 116.6(7)
C7 C2 P1 121.2(8)
C2 C3 C4 122.6(8)
C2 C3 S1 117.9(7)
C4 C3 S1 119.5(7)
C5 C4 C3 117.4(8)
C5 C4 H4A 121.3
C3 C4 H4A 121.3
C4 C5 C6 121.9(8)
C4 C5 H5A 119.0
C6 C5 H5A 119.0
C5 C6 C7 118.6(8)
C5 C6 H6A 120.7
C7 C6 H6A 120.7
C2 C7 C6 117.4(8)
C2 C7 H7A 121.3
C6 C7 H7A 121.3
C13 C8 C9 116.9(7)
C13 C8 C1 120.8(9)
C9 C8 C1 122.3(9)
C10 C9 C8 119.6(8)
C10 C9 H9A 120.2
C8 C9 H9A 120.2
C9 C10 C11 120.2(8)
C9 C10 H10A 119.9
C11 C10 H10A 119.9
C12 C11 C10 122.1(8)
C12 C11 H11A 119.0
C10 C11 H11A 119.0
C11 C12 C13 119.9(8)
C11 C12 H12A 120.1
C13 C12 H12A 120.1
C8 C13 C12 121.2(8)
C8 C13 H13A 119.4
C12 C13 H13A 119.4
P' C1' S' 120(2)

loop_
_geom_bond_atom_site_label_1
_geom_bond_atom_site_label_2
_geom_bond_distance
S1 C1 1.757(10)
S1 C3 1.800(9)
P1 C1 1.677(9)
P1 C2 1.789(9)
C1 C8 1.473(11)
C2 C3 1.289(13)
C2 C7 1.390(13)
C3 C4 1.413(13)
C4 C5 1.334(13)
C4 H4A 0.9500
C5 C6 1.408(14)
C5 H5A 0.9500
C6 C7 1.409(14)
C6 H6A 0.9500
C7 H7A 0.9500
C8 C13 1.354(13)
C8 C9 1.429(13)
C9 C10 1.364(13)
C9 H9A 0.9500
C10 C11 1.355(13)
C10 H10A 0.9500
C11 C12 1.295(13)
C11 H11A 0.9500
C12 C13 1.407(12)
C12 H12A 0.9500
C13 H13A 0.9500
S' C1' 1.78(4)
P' C1' 1.63(4)
